data_2243036
loop_
_publ_author_name
'Ferrandin, Sarah'
'Slawin, Alexandra M. Z.'
'Harrison, William T. A.'

_publ_section_title
;
 Syntheses and crystal structures of a new family of hybrid perovskites:
 C~5~H~14~N~2~&#x00B7;<i>A</i>Br~3~&#x00B7;0.5H~2~O (<i>A</i> = K, Rb, Cs)
;
_journal_coeditor_code VN2151
_journal_issue 8
_journal_name_full 'Acta Crystallographica Section E'
_journal_page_first 1243
_journal_page_last 1248
_journal_paper_doi 10.1107/S2056989019010338
_journal_volume 75
_journal_year 2019
_chemical_formula_iupac '(C5 H14 N2) [Rb Br3], 0.5H2 O'
_chemical_formula_moiety 'C5 H14 N2, Rb Br3, 0.5(H2 O)'
_chemical_formula_sum 'C5 H15 Br3 N2 O0.5 Rb'
_chemical_formula_weight 436.39
_chemical_name_systematic
;
Poly[1-methylpiperizine-1,4-diium [tri-\m-bromido-rubidium] hemihydrate]
;
_space_group_crystal_system orthorhombic
_space_group_IT_number 38
_space_group_name_Hall 'A 2 -2'
_space_group_name_H-M_alt 'A m m 2'
_symmetry_space_group_name_Hall 'A 2 -2'
_symmetry_space_group_name_H-M 'A m m 2'
_atom_sites_solution_hydrogens mixed
_atom_sites_solution_primary direct
_audit_creation_method SHELXL-2014/7
_cell_angle_alpha 90
_cell_angle_beta 90
_cell_angle_gamma 90
_cell_formula_units_Z 4
_cell_length_a 13.477(3)
_cell_length_b 9.5617(19)
_cell_length_c 9.850(2)
_cell_measurement_reflns_used 2309
_cell_measurement_temperature 93(2)
_cell_measurement_theta_max 27.4
_cell_measurement_theta_min 3.0
_cell_volume 1269.3(5)
_computing_cell_refinement
;
CrysalisPro (Rigaku, 2017)
;
_computing_data_collection
;
CrysalisPro (Rigaku, 2017)
;
_computing_data_reduction
;
CrysalisPro (Rigaku, 2017)
;
_computing_molecular_graphics
;
ORTEP-3 for Windows (Farrugia, 2012)
;
_computing_publication_material
;
publCIF (Westrip, 2010)
;
_computing_structure_refinement
;
<i>SHELXL2014/7</i> (Sheldrick, 2015)
;
_computing_structure_solution
;
SHELXS-7 (Sheldrick, 2008)
;
_diffrn_ambient_temperature 93(2)
_diffrn_measured_fraction_theta_full 0.999
_diffrn_measured_fraction_theta_max 0.999
_diffrn_measurement_device_type 'Rigaku Pilatus 200K CCD'
_diffrn_measurement_method \w
_diffrn_radiation_type MoK\a
_diffrn_radiation_wavelength 0.71073
_diffrn_reflns_av_R_equivalents 0.0374
_diffrn_reflns_av_unetI/netI 0.0264
_diffrn_reflns_limit_h_max 16
_diffrn_reflns_limit_h_min -16
_diffrn_reflns_limit_k_max 11
_diffrn_reflns_limit_k_min -11
_diffrn_reflns_limit_l_max 11
_diffrn_reflns_limit_l_min -11
_diffrn_reflns_number 6851
_diffrn_reflns_theta_full 25.242
_diffrn_reflns_theta_max 25.337
_diffrn_reflns_theta_min 2.969
_exptl_absorpt_coefficient_mu 13.306
_exptl_absorpt_correction_T_max 1.000
_exptl_absorpt_correction_T_min 0.347
_exptl_absorpt_correction_type multi-scan
_exptl_absorpt_process_details
;
(CrysalisPro; Rigaku, 2017)
;
_exptl_crystal_colour colourless
_exptl_crystal_density_diffrn 2.284
_exptl_crystal_description prism
_exptl_crystal_F_000 820
_exptl_crystal_size_max 0.150
_exptl_crystal_size_mid 0.100
_exptl_crystal_size_min 0.100
_refine_diff_density_max 0.269
_refine_diff_density_min -0.354
_refine_ls_abs_structure_details
;
Parsons <i>et al.</i> (2013)
;
_refine_ls_abs_structure_Flack -0.001(13)
_refine_ls_extinction_coef 0.00327(14)
_refine_ls_extinction_expression Fc^*^=kFc[1+0.001xFc^2^\l^3^/sin(2\q)]^-1/4^
_refine_ls_extinction_method
;
SHELXL-2014/7 (Sheldrick 2015)
;
_refine_ls_goodness_of_fit_ref 1.010
_refine_ls_hydrogen_treatment constr
_refine_ls_matrix_type full
_refine_ls_number_parameters 69
_refine_ls_number_reflns 1264
_refine_ls_number_restraints 1
_refine_ls_restrained_S_all 1.010
_refine_ls_R_factor_all 0.0132
_refine_ls_R_factor_gt 0.0128
_refine_ls_shift/su_max 0.000
_refine_ls_shift/su_mean 0.000
_refine_ls_structure_factor_coef Fsqd
_refine_ls_weighting_details 'w=1/[\s^2^(Fo^2^)+(0.0076P)^2^] where P=(Fo^2^+2Fc^2^)/3'
_refine_ls_weighting_scheme calc
_refine_ls_wR_factor_gt 0.0276
_refine_ls_wR_factor_ref 0.0276
_reflns_number_gt 1244
_reflns_number_total 1264
_reflns_threshold_expression 'I > 2\s(I)'
_cod_data_source_file vn2151sup1.cif
_cod_data_source_block II
_cod_database_code 2243036
_shelx_space_group_comment
;
The symmetry employed for this shelxl refinement is uniquely defined
by the following loop, which should always be used as a source of
symmetry information in preference to the above space-group names.
They are only intended as comments.
;
_shelx_estimated_absorpt_t_min 0.240
_shelx_estimated_absorpt_t_max 0.350

loop_
_space_group_symop_operation_xyz
'x, y, z'
'-x, -y, z'
'-x, y, z'
'x, -y, z'
'x, y+1/2, z+1/2'
'-x, -y+1/2, z+1/2'
'-x, y+1/2, z+1/2'
'x, -y+1/2, z+1/2'

loop_
_atom_site_type_symbol
_atom_site_label
_atom_site_fract_x
_atom_site_fract_y
_atom_site_fract_z
_atom_site_U_iso_or_equiv
_atom_site_adp_type
_atom_site_calc_flag
_atom_site_occupancy
Rb Rb1 0.0000 0.5000 0.09734(7) 0.01032(18) Uani d 1
Rb Rb2 0.5000 0.5000 -0.03670(8) 0.00968(16) Uani d 1
Br Br1 0.0000 0.29829(5) 0.39777(6) 0.01090(14) Uani d 1
Br Br2 0.5000 0.25694(6) 0.21977(6) 0.01073(13) Uani d 1
Br Br3 0.25385(4) 0.5000 0.03510(6) 0.01017(13) Uani d 1
C C1 0.2708(3) 0.6293(4) 0.3838(4) 0.0124(8) Uani d 1
H H1A 0.2118 0.6366 0.3243 0.015 Uiso calc 1
H H1B 0.3130 0.7123 0.3674 0.015 Uiso calc 1
C C2 0.2378(3) 0.6284(4) 0.5303(5) 0.0117(8) Uani d 1
H H2A 0.2966 0.6293 0.5905 0.014 Uiso calc 1
H H2B 0.1980 0.7131 0.5495 0.014 Uiso calc 1
C C3 0.1383(4) 0.5000 0.6996(5) 0.0149(12) Uani d 1
H H3A 0.0985 0.4149 0.7150 0.022 Uiso d 1
H H3B 0.1945 0.5000 0.7635 0.022 Uiso d 1
N N1 0.3274(3) 0.5000 0.3486(5) 0.0107(10) Uani d 1
H H1N 0.3862 0.5000 0.3941 0.013 Uiso calc 1
H H2N 0.3410 0.5000 0.2581 0.013 Uiso calc 1
N N2 0.1766(3) 0.5000 0.5584(4) 0.0087(9) Uani d 1
H H3N 0.1187 0.5000 0.4950 0.010 Uiso calc 1
O O1 0.5000 0.5000 0.5097(5) 0.0109(12) Uani d 1
H H1O 0.5000 0.5749 0.5607 0.013 Uiso d 1

loop_
_atom_site_aniso_label
_atom_site_aniso_U_11
_atom_site_aniso_U_22
_atom_site_aniso_U_33
_atom_site_aniso_U_12
_atom_site_aniso_U_13
_atom_site_aniso_U_23
Rb1 0.0111(4) 0.0093(4) 0.0105(4) 0.000 0.000 0.000
Rb2 0.0114(4) 0.0091(3) 0.0086(3) 0.000 0.000 0.000
Br1 0.0122(3) 0.0083(3) 0.0122(3) 0.000 0.000 0.0006(2)
Br2 0.0141(3) 0.0087(3) 0.0094(3) 0.000 0.000 0.0001(2)
Br3 0.0112(3) 0.0092(3) 0.0101(3) 0.000 -0.0012(2) 0.000
C1 0.013(2) 0.0077(19) 0.017(2) -0.0003(15) -0.0003(17) 0.0023(18)
C2 0.013(2) 0.0054(18) 0.017(2) 0.0009(15) 0.0016(18) -0.001(2)
C3 0.019(3) 0.021(3) 0.005(3) 0.000 0.004(2) 0.000
N1 0.011(2) 0.012(2) 0.009(2) 0.000 0.0025(19) 0.000
N2 0.009(2) 0.010(2) 0.007(2) 0.000 -0.0010(18) 0.000
O1 0.016(3) 0.006(2) 0.011(3) 0.000 0.000 0.000

loop_
_atom_type_symbol
_atom_type_description
_atom_type_scat_dispersion_real
_atom_type_scat_dispersion_imag
_atom_type_scat_source
C C 0.0033 0.0016 'International Tables Vol C Tables 4.2.6.8 and 6.1.1.4'
H H 0.0000 0.0000 'International Tables Vol C Tables 4.2.6.8 and 6.1.1.4'
Br Br -0.2901 2.4595 'International Tables Vol C Tables 4.2.6.8 and 6.1.1.4'
N N 0.0061 0.0033 'International Tables Vol C Tables 4.2.6.8 and 6.1.1.4'
Rb Rb -0.9393 2.9676 'International Tables Vol C Tables 4.2.6.8 and 6.1.1.4'
O O 0.0106 0.0060 'International Tables Vol C Tables 4.2.6.8 and 6.1.1.4'

loop_
_geom_angle_atom_site_label_1
_geom_angle_atom_site_label_2
_geom_angle_atom_site_label_3
_geom_angle_site_symmetry_1
_geom_angle_site_symmetry_3
_geom_angle
_geom_angle_publ_flag
Br1 Rb1 Br1 6_554 5_554 110.85(3) ?
Br1 Rb1 Br3 6_554 2_565 84.255(10) ?
Br1 Rb1 Br3 5_554 2_565 84.255(10) ?
Br1 Rb1 Br3 6_554 . 84.255(10) ?
Br1 Rb1 Br3 5_554 . 84.255(10) ?
Br3 Rb1 Br3 2_565 . 159.68(3) ?
Br1 Rb1 Br1 6_554 2_565 157.67(2) ?
Br1 Rb1 Br1 5_554 2_565 91.481(16) ?
Br3 Rb1 Br1 2_565 2_565 98.498(12) ?
Br3 Rb1 Br1 . 2_565 98.498(12) ?
Br1 Rb1 Br1 6_554 . 91.481(15) ?
Br1 Rb1 Br1 5_554 . 157.67(2) ?
Br3 Rb1 Br1 2_565 . 98.498(12) ?
Br3 Rb1 Br1 . . 98.498(12) ?
Br1 Rb1 Br1 2_565 . 66.19(3) ?
Br3 Rb2 Br3 . 2_665 155.93(3) ?
Br3 Rb2 Br2 . 2_665 81.173(14) ?
Br3 Rb2 Br2 2_665 2_665 81.173(13) ?
Br3 Rb2 Br2 . . 81.172(13) ?
Br3 Rb2 Br2 2_665 . 81.173(14) ?
Br2 Rb2 Br2 2_665 . 85.22(3) ?
Br3 Rb2 Br2 . 6_654 98.376(11) ?
Br3 Rb2 Br2 2_665 6_654 98.376(11) ?
Br2 Rb2 Br2 2_665 6_654 176.93(2) ?
Br2 Rb2 Br2 . 6_654 91.702(16) ?
Br3 Rb2 Br2 . 5_554 98.376(11) ?
Br3 Rb2 Br2 2_665 5_554 98.376(11) ?
Br2 Rb2 Br2 2_665 5_554 91.702(16) ?
Br2 Rb2 Br2 . 5_554 176.93(2) ?
Br2 Rb2 Br2 6_654 5_554 91.37(3) ?
Rb1 Br1 Rb1 5_545 . 157.67(2) y
Rb2 Br2 Rb2 . 5_545 176.93(2) y
Rb2 Br3 Rb1 . . 178.12(3) y
N1 C1 C2 . . 111.6(3) ?
N1 C1 H1A . . 109.3 ?
C2 C1 H1A . . 109.3 ?
N1 C1 H1B . . 109.3 ?
C2 C1 H1B . . 109.3 ?
H1A C1 H1B . . 108.0 ?
N2 C2 C1 . . 110.0(3) ?
N2 C2 H2A . . 109.7 ?
C1 C2 H2A . . 109.7 ?
N2 C2 H2B . . 109.7 ?
C1 C2 H2B . . 109.7 ?
H2A C2 H2B . . 108.2 ?
N2 C3 H3A . . 109.5 ?
N2 C3 H3B . . 109.4 ?
H3A C3 H3B . . 108.6 ?
C1 N1 C1 . 4_565 111.7(4) ?
C1 N1 H1N . . 109.3 ?
C1 N1 H1N 4_565 . 109.3 ?
C1 N1 H2N . . 109.3 ?
C1 N1 H2N 4_565 . 109.3 ?
H1N N1 H2N . . 107.9 ?
C3 N2 C2 . . 111.3(3) ?
C3 N2 C2 . 4_565 111.3(3) ?
C2 N2 C2 . 4_565 109.4(4) ?
C3 N2 H3N . . 108.3 ?
C2 N2 H3N . . 108.3 ?
C2 N2 H3N 4_565 . 108.3 ?

loop_
_geom_bond_atom_site_label_1
_geom_bond_atom_site_label_2
_geom_bond_site_symmetry_2
_geom_bond_distance
_geom_bond_publ_flag
Rb1 Br1 6_554 3.4639(8) y
Rb1 Br1 5_554 3.4639(8) ?
Rb1 Br1 2_565 3.5323(10) ?
Rb1 Br1 . 3.5323(10) y
Rb1 Br3 2_565 3.4756(9) ?
Rb1 Br3 . 3.4756(9) y
Rb2 Br2 2_665 3.4326(9) ?
Rb2 Br2 . 3.4326(9) y
Rb2 Br2 6_654 3.4336(9) y
Rb2 Br2 5_554 3.4336(9) ?
Rb2 Br3 . 3.3919(9) y
Rb2 Br3 2_665 3.3920(9) ?
Br1 Rb1 5_545 3.4639(8) ?
Br2 Rb2 5_545 3.4336(9) ?
C1 N1 . 1.494(4) ?
C1 C2 . 1.510(6) ?
C1 H1A . 0.9900 ?
C1 H1B . 0.9900 ?
C2 N2 . 1.504(4) ?
C2 H2A . 0.9900 ?
C2 H2B . 0.9900 ?
C3 N2 . 1.484(6) ?
C3 H3A . 0.9868 ?
C3 H3B . 0.9852 ?
N1 C1 4_565 1.494(4) ?
N1 H1N . 0.9100 ?
N1 H2N . 0.9100 ?
N2 C2 4_565 1.504(4) ?
N2 H3N . 1.0000 ?
O1 H1O . 0.8748 ?

loop_
_geom_hbond_atom_site_label_D
_geom_hbond_atom_site_label_H
_geom_hbond_atom_site_label_A
_geom_hbond_site_symmetry_A
_geom_hbond_distance_DH
_geom_hbond_distance_HA
_geom_hbond_distance_DA
_geom_hbond_angle_DHA
N1 H1N O1 . 0.91 1.91 2.816(5) 173
N1 H2N Br3 . 0.91 2.49 3.243(4) 140
N2 H3N Br1 . 1.00 2.68 3.448(4) 134
N2 H3N Br1 2_565 1.00 2.68 3.448(4) 134
O1 H1O Br2 5 0.87 2.34 3.212(3) 173
C1 H1A Br1 2_565 0.99 3.01 3.717(4) 129
C1 H1B Br2 2_665 0.99 2.92 3.652(4) 131
C2 H2B Br1 2_565 0.99 3.06 3.531(4) 111
C2 H2B Br3 5 0.99 2.85 3.560(4) 130
C3 H3A Br1 6 0.99 3.03 3.927(4) 152
C3 H3B Br3 1_556 0.99 2.79 3.653(5) 146

loop_
_geom_torsion_atom_site_label_1
_geom_torsion_atom_site_label_2
_geom_torsion_atom_site_label_3
_geom_torsion_atom_site_label_4
_geom_torsion_site_symmetry_4
_geom_torsion
N1 C1 C2 N2 . -56.8(4)
C2 C1 N1 C1 4_565 53.6(5)
C1 C2 N2 C3 . -176.8(3)
C1 C2 N2 C2 4_565 59.8(5)

_cod_database_fobs_code 2243036
